data_7000112
loop_
_publ_author_name
'Silva, Manuela'
'Antunes, Maria Augusta'
'Dias, Marta'
'Domingos, Angela'
'dos Santos, Isabel Cordeiro'
'Mar\,calo, Joaquim'
'Marques, No\'emia'

_publ_section_title
;
 The uranium-nitrogen bond in U IV complexes supported by the
 hydrotris(3,5-dimethylpyrazolyl)borate ligand.
;
_journal_issue 20
_journal_name_full 'Dalton transactions (Cambridge, England : 2003)'
_journal_page_first 3353
_journal_page_last 3358
_journal_paper_doi 10.1039/b509229a
_journal_year 2005
_chemical_formula_moiety 'C19 H32 B Cl2 N7 U'
_chemical_formula_sum 'C19 H32 B Cl2 N7 U'
_chemical_formula_weight 678.26
_chemical_name_systematic
;
?
;
_space_group_IT_number 14
_symmetry_cell_setting monoclinic
_symmetry_space_group_name_Hall '-P 2yn'
_symmetry_space_group_name_H-M 'P 1 21/n 1'
_atom_sites_solution_hydrogens geom
_atom_sites_solution_primary direct
_atom_sites_solution_secondary difmap
_audit_creation_method SHELXL-97
_cell_angle_alpha 90.000(5)
_cell_angle_beta 109.01(3)
_cell_angle_gamma 90.000(5)
_cell_formula_units_Z 4
_cell_length_a 10.942(5)
_cell_length_b 17.310(3)
_cell_length_c 14.541(5)
_cell_measurement_reflns_used 25
_cell_measurement_temperature 293(2)
_cell_measurement_theta_max 10
_cell_measurement_theta_min 8
_cell_volume 2603.9(16)
_computing_cell_refinement 'CAD4 Software (Enraf-Nonius,1994) '
_computing_data_collection 'CAD4 Software (Enraf-Nonius,1994) '
_computing_data_reduction 'XCAD4 (Harms & Wocadlo, 1995)'
_computing_molecular_graphics 'ORTEP3 (Farrugia, 1997)'
_computing_publication_material 'WinGX (Farrugia, 1999)'
_computing_structure_refinement 'SHELXL-97 (Sheldrick, 1997)'
_computing_structure_solution 'SIR97 (Altomare, 1999)'
_diffrn_ambient_temperature 293(2)
_diffrn_measured_fraction_theta_full 0.983
_diffrn_measured_fraction_theta_max 0.983
_diffrn_measurement_device_type cad4
_diffrn_measurement_method \w-2\q
_diffrn_radiation_monochromator graphite
_diffrn_radiation_source 'fine-focus sealed tube'
_diffrn_radiation_type MoK\a
_diffrn_radiation_wavelength 0.71069
_diffrn_reflns_av_R_equivalents 0.1275
_diffrn_reflns_av_sigmaI/netI 0.1128
_diffrn_reflns_limit_h_max 0
_diffrn_reflns_limit_h_min -13
_diffrn_reflns_limit_k_max 0
_diffrn_reflns_limit_k_min -20
_diffrn_reflns_limit_l_max 17
_diffrn_reflns_limit_l_min -16
_diffrn_reflns_number 4780
_diffrn_reflns_theta_full 25.05
_diffrn_reflns_theta_max 25.05
_diffrn_reflns_theta_min 1.89
_diffrn_standards_interval_count 300
_diffrn_standards_interval_time 3600
_diffrn_standards_number 5
_exptl_absorpt_coefficient_mu 6.458
_exptl_absorpt_correction_T_max 0.2710
_exptl_absorpt_correction_T_min 0.1402
_exptl_absorpt_correction_type 'psi-scan (North,1968)'
_exptl_crystal_colour green
_exptl_crystal_density_diffrn 1.730
_exptl_crystal_density_method 'not measured'
_exptl_crystal_description needle
_exptl_crystal_F_000 1304
_exptl_crystal_size_max 0.50
_exptl_crystal_size_mid 0.20
_exptl_crystal_size_min 0.18
_refine_diff_density_max 3.229
_refine_diff_density_min -2.069
_refine_diff_density_rms 0.198
_refine_ls_extinction_method none
_refine_ls_goodness_of_fit_ref 0.954
_refine_ls_matrix_type full
_refine_ls_number_parameters 272
_refine_ls_number_reflns 4526
_refine_ls_number_restraints 0
_refine_ls_restrained_S_all 0.954
_refine_ls_R_factor_all 0.1206
_refine_ls_R_factor_gt 0.0624
_refine_ls_shift/su_max 0.000
_refine_ls_shift/su_mean 0.000
_refine_ls_structure_factor_coef Fsqd
_refine_ls_weighting_details 'calc w=1/[\s^2^(Fo^2^)+(0.0684P)^2^+0.0000P] where P=(Fo^2^+2Fc^2^)/3'
_refine_ls_weighting_scheme calc
_refine_ls_wR_factor_gt 0.1225
_refine_ls_wR_factor_ref 0.1373
_reflns_number_gt 2834
_reflns_number_total 4526
_reflns_threshold_expression >2sigma(I)
_cod_data_source_file b509229a.txt
_cod_data_source_block utpclnet
_cod_depositor_comments
;
The following automatic conversions were performed:
'_symmetry_cell_setting' value 'Monoclinic' changed to 'monoclinic'
according to '/home/saulius/struct/CIF-dictionaries/cif_core.dic'
dictionary named 'cif_core.dic' version 2.4.1 from 2010-06-29.

Automatic conversion script
Id: cif_fix_enum 1527 2010-12-29 10:47:43Z saulius 
;
_cod_original_cell_volume 2603.9(14)
_cod_original_sg_symbol_H-M P21/n
_cod_database_code 7000112

loop_
_symmetry_equiv_pos_as_xyz
'x, y, z'
'-x+1/2, y+1/2, -z+1/2'
'-x, -y, -z'
'x-1/2, -y-1/2, z-1/2'

loop_
_atom_site_label
_atom_site_type_symbol
_atom_site_fract_x
_atom_site_fract_y
_atom_site_fract_z
_atom_site_U_iso_or_equiv
_atom_site_adp_type
_atom_site_occupancy
_atom_site_symmetry_multiplicity
_atom_site_calc_flag
_atom_site_refinement_flags
_atom_site_disorder_assembly
_atom_site_disorder_group
U U 0.11461(4) 0.16379(3) 0.29761(3) 0.03025(17) Uani 1 1 d . . .
Cl1 Cl 0.3426(4) 0.1771(3) 0.2751(3) 0.0648(12) Uani 1 1 d . . .
Cl2 Cl 0.0516(5) 0.3107(2) 0.2760(3) 0.0655(12) Uani 1 1 d . . .
B B -0.1163(14) 0.0248(9) 0.1668(11) 0.037(4) Uani 1 1 d . . .
H H -0.1785 -0.0145 0.1315 0.07(5) Uiso 1 1 calc R . .
N11 N -0.1120(9) 0.1287(6) 0.2894(7) 0.033(3) Uani 1 1 d . . .
N12 N -0.1822(9) 0.0751(6) 0.2233(8) 0.034(3) Uani 1 1 d . . .
N21 N 0.0052(10) 0.1344(6) 0.1226(8) 0.034(3) Uani 1 1 d . . .
N22 N -0.0799(10) 0.0722(6) 0.0933(8) 0.036(3) Uani 1 1 d . . .
N31 N 0.1147(11) 0.0210(6) 0.2810(8) 0.041(3) Uani 1 1 d . . .
N32 N 0.0002(10) -0.0171(5) 0.2372(7) 0.033(3) Uani 1 1 d . . .
C11 C -0.1939(12) 0.1649(8) 0.3295(10) 0.040(3) Uani 1 1 d . . .
C12 C -0.3131(15) 0.1355(9) 0.2881(11) 0.048(4) Uani 1 1 d . . .
H12 H -0.3881 0.1499 0.3006 0.058 Uiso 1 1 calc R . .
C13 C -0.3022(13) 0.0806(9) 0.2246(12) 0.051(4) Uani 1 1 d . . .
C14 C -0.1489(17) 0.2248(9) 0.4057(13) 0.073(5) Uani 1 1 d . . .
H14A H -0.0574 0.2320 0.4211 0.110 Uiso 1 1 calc R . .
H14B H -0.1673 0.2086 0.4630 0.110 Uiso 1 1 calc R . .
H14C H -0.1928 0.2725 0.3825 0.110 Uiso 1 1 calc R . .
C15 C -0.4117(14) 0.0310(11) 0.1557(14) 0.088(7) Uani 1 1 d . . .
H15A H -0.3759 -0.0035 0.1194 0.131 Uiso 1 1 calc R . .
H15B H -0.4741 0.0642 0.1116 0.131 Uiso 1 1 calc R . .
H15C H -0.4529 0.0016 0.1932 0.131 Uiso 1 1 calc R . .
C21 C 0.0099(12) 0.1683(8) 0.0426(10) 0.043(3) Uani 1 1 d . . .
C22 C -0.0691(15) 0.1314(9) -0.0364(11) 0.052(4) Uani 1 1 d . . .
H22 H -0.0825 0.1445 -0.1010 0.063 Uiso 1 1 calc R . .
C23 C -0.1245(12) 0.0727(8) -0.0051(9) 0.040(3) Uani 1 1 d . . .
C24 C 0.0950(16) 0.2373(8) 0.0451(12) 0.062(5) Uani 1 1 d . . .
H24A H 0.1401 0.2511 0.1114 0.092 Uiso 1 1 calc R . .
H24B H 0.0427 0.2799 0.0124 0.092 Uiso 1 1 calc R . .
H24C H 0.1564 0.2247 0.0129 0.092 Uiso 1 1 calc R . .
C25 C -0.2222(14) 0.0115(10) -0.0630(10) 0.062(4) Uani 1 1 d . . .
H25A H -0.2446 -0.0222 -0.0187 0.093 Uiso 1 1 calc R . .
H25B H -0.1840 -0.0180 -0.1025 0.093 Uiso 1 1 calc R . .
H25C H -0.2986 0.0369 -0.1040 0.093 Uiso 1 1 calc R . .
C31 C 0.1993(15) -0.0340(8) 0.3263(11) 0.053(4) Uani 1 1 d . . .
C32 C 0.1422(14) -0.1040(8) 0.3161(10) 0.051(4) Uani 1 1 d . . .
H32 H 0.1806 -0.1506 0.3419 0.061 Uiso 1 1 calc R . .
C33 C 0.0175(14) -0.0925(7) 0.2608(9) 0.038(3) Uani 1 1 d . . .
C34 C 0.3384(15) -0.0137(10) 0.3795(13) 0.076(5) Uani 1 1 d . . .
H34A H 0.3506 0.0409 0.3749 0.114 Uiso 1 1 calc R . .
H34B H 0.3934 -0.0410 0.3509 0.114 Uiso 1 1 calc R . .
H34C H 0.3598 -0.0281 0.4467 0.114 Uiso 1 1 calc R . .
C35 C -0.0895(14) -0.1508(8) 0.2227(12) 0.060(5) Uani 1 1 d . . .
H35A H -0.1675 -0.1247 0.1858 0.091 Uiso 1 1 calc R . .
H35B H -0.1034 -0.1775 0.2763 0.091 Uiso 1 1 calc R . .
H35C H -0.0657 -0.1873 0.1818 0.091 Uiso 1 1 calc R . .
N4 N 0.1600(11) 0.1452(6) 0.4512(7) 0.041(3) Uani 1 1 d . . .
C40 C 0.2518(14) 0.2061(9) 0.5011(10) 0.052(4) Uani 1 1 d . . .
H40A H 0.2759 0.2354 0.4528 0.063 Uiso 1 1 calc R . .
H40B H 0.3294 0.1819 0.5439 0.063 Uiso 1 1 calc R . .
C41 C 0.2006(19) 0.2614(10) 0.5601(13) 0.079(6) Uani 1 1 d . . .
H41A H 0.2659 0.2988 0.5908 0.119 Uiso 1 1 calc R . .
H41B H 0.1777 0.2332 0.6089 0.119 Uiso 1 1 calc R . .
H41C H 0.1255 0.2873 0.5181 0.119 Uiso 1 1 calc R . .
C42 C 0.1135(16) 0.0942(9) 0.5091(11) 0.059(4) Uani 1 1 d . . .
H42A H 0.0511 0.0592 0.4665 0.070 Uiso 1 1 calc R . .
H42B H 0.0688 0.1243 0.5446 0.070 Uiso 1 1 calc R . .
C43 C 0.217(2) 0.0473(11) 0.5805(14) 0.102(8) Uani 1 1 d . . .
H43A H 0.1791 0.0144 0.6168 0.153 Uiso 1 1 calc R . .
H43B H 0.2784 0.0813 0.6242 0.153 Uiso 1 1 calc R . .
H43C H 0.2608 0.0163 0.5460 0.153 Uiso 1 1 calc R . .

loop_
_atom_site_aniso_label
_atom_site_aniso_U_11
_atom_site_aniso_U_22
_atom_site_aniso_U_33
_atom_site_aniso_U_23
_atom_site_aniso_U_13
_atom_site_aniso_U_12
U 0.0239(2) 0.0309(2) 0.0330(3) -0.0021(3) 0.00525(17) -0.0030(3)
Cl1 0.038(2) 0.081(3) 0.078(3) 0.005(2) 0.023(2) -0.006(2)
Cl2 0.087(3) 0.038(2) 0.071(3) 0.0089(19) 0.025(3) 0.010(2)
B 0.027(8) 0.044(9) 0.029(8) -0.011(7) -0.007(7) -0.011(7)
N11 0.021(6) 0.035(6) 0.034(6) 0.016(5) -0.003(5) 0.003(5)
N12 0.014(5) 0.039(6) 0.044(7) 0.011(5) 0.003(5) 0.001(5)
N21 0.031(6) 0.037(6) 0.032(6) -0.001(5) 0.008(5) -0.011(5)
N22 0.032(6) 0.034(6) 0.036(7) 0.004(5) 0.004(5) 0.004(5)
N31 0.036(6) 0.030(6) 0.044(7) 0.001(5) -0.003(6) 0.010(6)
N32 0.040(7) 0.020(6) 0.034(6) -0.010(5) 0.006(5) -0.006(5)
C11 0.025(7) 0.035(7) 0.061(9) -0.002(8) 0.016(6) 0.010(7)
C12 0.049(10) 0.048(9) 0.051(10) 0.021(7) 0.020(8) 0.023(7)
C13 0.025(7) 0.059(10) 0.062(10) 0.026(9) 0.007(7) -0.001(7)
C14 0.064(12) 0.066(11) 0.091(14) -0.027(10) 0.028(11) 0.022(9)
C15 0.021(8) 0.106(16) 0.122(18) -0.016(13) 0.006(10) -0.028(9)
C21 0.034(7) 0.050(8) 0.044(8) -0.008(8) 0.009(6) -0.006(7)
C22 0.064(11) 0.067(10) 0.033(8) 0.005(8) 0.027(8) 0.010(9)
C23 0.030(7) 0.054(9) 0.028(8) -0.001(7) -0.005(6) 0.012(7)
C24 0.074(12) 0.060(10) 0.061(11) 0.010(9) 0.036(10) -0.018(9)
C25 0.056(10) 0.075(11) 0.036(8) -0.014(8) -0.011(7) -0.002(9)
C31 0.057(10) 0.043(9) 0.049(10) -0.005(7) 0.002(8) 0.010(8)
C32 0.062(11) 0.038(8) 0.049(10) 0.006(7) 0.014(9) 0.021(7)
C33 0.056(9) 0.033(8) 0.032(8) -0.016(6) 0.022(7) 0.002(7)
C34 0.055(11) 0.076(12) 0.073(12) 0.000(10) -0.012(9) 0.032(10)
C35 0.055(10) 0.037(9) 0.097(14) -0.003(8) 0.036(10) -0.005(7)
N4 0.046(7) 0.046(7) 0.026(6) 0.002(5) 0.002(5) -0.010(5)
C40 0.045(9) 0.068(10) 0.032(8) -0.009(8) -0.002(7) -0.007(8)
C41 0.097(15) 0.083(13) 0.065(12) -0.037(10) 0.036(11) -0.045(11)
C42 0.072(11) 0.057(10) 0.040(9) 0.015(8) 0.008(8) -0.005(9)
C43 0.15(2) 0.087(15) 0.059(13) 0.018(11) 0.028(14) 0.007(14)

loop_
_atom_type_symbol
_atom_type_description
_atom_type_scat_dispersion_real
_atom_type_scat_dispersion_imag
_atom_type_scat_source
C C 0.0033 0.0016 'International Tables Vol C Tables 4.2.6.8 and 6.1.1.4'
H H 0.0000 0.0000 'International Tables Vol C Tables 4.2.6.8 and 6.1.1.4'
B B 0.0013 0.0007 'International Tables Vol C Tables 4.2.6.8 and 6.1.1.4'
N N 0.0061 0.0033 'International Tables Vol C Tables 4.2.6.8 and 6.1.1.4'
Cl Cl 0.1484 0.1585 'International Tables Vol C Tables 4.2.6.8 and 6.1.1.4'
U U -9.6767 9.6646 'International Tables Vol C Tables 4.2.6.8 and 6.1.1.4'

loop_
_geom_angle_atom_site_label_1
_geom_angle_atom_site_label_2
_geom_angle_atom_site_label_3
_geom_angle
_geom_angle_site_symmetry_1
_geom_angle_site_symmetry_3
_geom_angle_publ_flag
N4 U N31 86.8(4) . . ?
N4 U N21 154.7(4) . . ?
N31 U N21 73.3(3) . . ?
N4 U N11 84.5(4) . . ?
N31 U N11 77.7(4) . . ?
N21 U N11 76.3(3) . . ?
N4 U Cl2 103.4(3) . . ?
N31 U Cl2 163.8(3) . . ?
N21 U Cl2 93.2(3) . . ?
N11 U Cl2 90.7(3) . . ?
N4 U Cl1 103.6(3) . . ?
N31 U Cl1 92.5(3) . . ?
N21 U Cl1 92.9(3) . . ?
N11 U Cl1 167.1(3) . . ?
Cl2 U Cl1 97.08(14) . . ?
N4 U C40 28.6(4) . . ?
N31 U C40 109.2(4) . . ?
N21 U C40 176.6(4) . . ?
N11 U C40 106.3(4) . . ?
Cl2 U C40 84.7(3) . . ?
Cl1 U C40 84.8(3) . . ?
N22 B N12 110.6(11) . . ?
N22 B N32 112.3(11) . . ?
N12 B N32 110.2(10) . . ?
C11 N11 N12 108.2(10) . . ?
C11 N11 U 129.8(9) . . ?
N12 N11 U 120.9(8) . . ?
C13 N12 N11 105.8(12) . . ?
C13 N12 B 133.9(13) . . ?
N11 N12 B 120.4(9) . . ?
C21 N21 N22 106.7(10) . . ?
C21 N21 U 131.9(8) . . ?
N22 N21 U 121.4(7) . . ?
C23 N22 N21 107.0(10) . . ?
C23 N22 B 131.9(11) . . ?
N21 N22 B 120.7(10) . . ?
C31 N31 N32 105.4(10) . . ?
C31 N31 U 132.9(9) . . ?
N32 N31 U 119.6(7) . . ?
C33 N32 N31 108.4(10) . . ?
C33 N32 B 130.2(11) . . ?
N31 N32 B 121.1(10) . . ?
C12 C11 N11 108.0(13) . . ?
C12 C11 C14 129.6(14) . . ?
N11 C11 C14 122.4(12) . . ?
C11 C12 C13 106.4(14) . . ?
N12 C13 C12 111.6(14) . . ?
N12 C13 C15 120.8(15) . . ?
C12 C13 C15 127.5(15) . . ?
N21 C21 C22 110.0(13) . . ?
N21 C21 C24 122.2(12) . . ?
C22 C21 C24 127.8(14) . . ?
C23 C22 C21 107.7(13) . . ?
C22 C23 N22 108.5(12) . . ?
C22 C23 C25 130.1(13) . . ?
N22 C23 C25 121.3(13) . . ?
N31 C31 C32 111.3(13) . . ?
N31 C31 C34 120.4(14) . . ?
C32 C31 C34 128.2(14) . . ?
C31 C32 C33 105.9(13) . . ?
N32 C33 C32 108.9(12) . . ?
N32 C33 C35 121.8(13) . . ?
C32 C33 C35 129.1(13) . . ?
C42 N4 C40 118.0(11) . . ?
C42 N4 U 134.6(9) . . ?
C40 N4 U 107.1(8) . . ?
N4 C40 C41 114.5(13) . . ?
N4 C40 U 44.3(6) . . ?
C41 C40 U 124.6(11) . . ?
N4 C42 C43 114.1(15) . . ?

loop_
_geom_bond_atom_site_label_1
_geom_bond_atom_site_label_2
_geom_bond_distance
_geom_bond_site_symmetry_2
_geom_bond_publ_flag
U N4 2.148(10) . ?
U N31 2.483(10) . ?
U N21 2.487(10) . ?
U N11 2.518(10) . ?
U Cl2 2.627(4) . ?
U Cl1 2.629(4) . ?
U C40 2.942(13) . ?
B N22 1.500(18) . ?
B N12 1.530(18) . ?
B N32 1.533(17) . ?
N11 C11 1.370(16) . ?
N11 N12 1.376(14) . ?
N12 C13 1.323(17) . ?
N21 C21 1.318(17) . ?
N21 N22 1.396(14) . ?
N22 C23 1.352(15) . ?
N31 C31 1.341(17) . ?
N31 N32 1.376(14) . ?
N32 C33 1.346(16) . ?
C11 C12 1.346(19) . ?
C11 C14 1.48(2) . ?
C12 C13 1.36(2) . ?
C13 C15 1.55(2) . ?
C21 C22 1.353(19) . ?
C21 C24 1.508(18) . ?
C22 C23 1.337(19) . ?
C23 C25 1.544(19) . ?
C31 C32 1.35(2) . ?
C31 C34 1.51(2) . ?
C32 C33 1.354(19) . ?
C33 C35 1.508(18) . ?
N4 C42 1.424(17) . ?
N4 C40 1.475(17) . ?
C40 C41 1.51(2) . ?
C42 C43 1.50(2) . ?
